data_4038759
loop_
_publ_author_name
'Wertz, Benjamin'
'Ren, Zhi'
'Bacsa, John'
'Musaev, Djamaladdin G.'
'Davies, Huw M. L.'

_publ_section_title
;
 Comparison of 1,2-Diarylcyclopropanecarboxylates with
 1,2,2-Triarylcyclopropanecarboxylates as Chiral Ligands for
 Dirhodium-Catalyzed Cyclopropanation and C-H Functionalization.
;
_journal_name_full 'The Journal of organic chemistry'
_journal_paper_doi 10.1021/acs.joc.0c01276
_journal_year 2020
_chemical_absolute_configuration ad
_chemical_formula_moiety 'C68 H58 N2 O8 Rh2, 2(C2 H3 N)'
_chemical_formula_sum 'C72 H64 N4 O8 Rh2'
_chemical_formula_weight 1319.09
_space_group_crystal_system monoclinic
_space_group_IT_number 4
_space_group_name_Hall 'P 2yb'
_space_group_name_H-M_alt 'P 1 21 1'
_atom_sites_solution_hydrogens mixed
_atom_sites_solution_primary dual
_audit_creation_date 2017-04-05
_audit_creation_method
;
Olex2 1.2-dev
(compiled 2017.03.28 svn.r3405 for OlexSys, GUI svn.r5332)
;
_cell_angle_alpha 90
_cell_angle_beta 100.901(2)
_cell_angle_gamma 90
_cell_formula_units_Z 2
_cell_length_a 9.8960(2)
_cell_length_b 21.1720(4)
_cell_length_c 14.8082(3)
_cell_measurement_reflns_used 56447
_cell_measurement_temperature 100(2)
_cell_measurement_theta_max 37.9570
_cell_measurement_theta_min 2.2830
_cell_volume 3046.60(11)
_computing_cell_refinement 'CrysAlisPro 1.171.39.9g (Rigaku OD, 2015)'
_computing_data_collection 'CrysAlisPro 1.171.39.9g (Rigaku OD, 2015)'
_computing_data_reduction 'CrysAlisPro 1.171.39.9g (Rigaku OD, 2015)'
_computing_molecular_graphics 'Olex2 (Dolomanov et al., 2009)'
_computing_publication_material 'Olex2 (Dolomanov et al., 2009)'
_computing_structure_refinement 'SHELXL-2014 (Sheldrick, 2015)'
_computing_structure_solution 'SHELXT (Sheldrick, 2015)'
_diffrn_ambient_environment N~2~
_diffrn_ambient_temperature 100(2)
_diffrn_detector HyPix
_diffrn_detector_type HyPix
_diffrn_measured_fraction_theta_full 0.996
_diffrn_measured_fraction_theta_max 0.997
_diffrn_measurement_details
;
List of Runs (angles in degrees, time in seconds):

  # Type    Start    End  Width  t~exp~   \w     \q     \k     \f   Frames
--------------------------------------------------------------------------
  1  \w     52.00 104.00   0.50    7.00    --   29.51 152.00 103.00  104
  2  \w     52.00 104.00   0.50    7.00    --   29.51  77.00 120.00  104
  3  \w     62.00  88.00   0.50    7.00    --   29.51 178.00 -30.00   52
  4  \w     40.00 108.00   0.50    7.00    --   29.51 178.00-150.00  136
  5  \w     39.00  77.00   0.50    7.00    --   29.51 178.00-180.00   76
  6  \w    -82.00 -38.00   0.50    7.00    --  -29.66 122.00 -56.00   88
  7  \w    -97.00 -72.00   0.50    7.00    --  -29.66 152.00 103.00   50
  8  \w      1.00  29.00   0.50    7.00    --   29.51  77.00 120.00   56
  9  \w      8.00  82.00   0.50    7.00    --   29.51-122.00-138.00  148
 10  \w     24.00 100.00   0.50    7.00    --   29.51-152.00  61.00  152
 11  \w   -108.00 -62.00   0.50    7.00    --  -29.66-178.00 -30.00   92
 12  \w   -108.00 -61.00   0.50    7.00    --  -29.66-178.00 -90.00   94
 13  \w   -103.00  -1.00   0.50    7.00    --  -29.66 -77.00-150.00  204
;
_diffrn_measurement_device 'four-circle diffractometer'
_diffrn_measurement_device_type 'XtaLAB Synergy, Dualflex, HyPix'
_diffrn_measurement_method '\w scans'
_diffrn_orient_matrix_type 'CrysAlisPro convention (1999,Acta A55,543-557)'
_diffrn_orient_matrix_UB_11 -0.0538921000
_diffrn_orient_matrix_UB_12 0.0045679000
_diffrn_orient_matrix_UB_13 -0.0384706000
_diffrn_orient_matrix_UB_21 0.0027169000
_diffrn_orient_matrix_UB_22 0.0329913000
_diffrn_orient_matrix_UB_23 0.0082106000
_diffrn_orient_matrix_UB_31 0.0491807000
_diffrn_orient_matrix_UB_32 0.0032549000
_diffrn_orient_matrix_UB_33 -0.0288991000
_diffrn_radiation_monochromator 'multilayer mirror'
_diffrn_radiation_probe x-ray
_diffrn_radiation_type MoK\a
_diffrn_radiation_wavelength 0.71073
_diffrn_reflns_av_R_equivalents 0.0243
_diffrn_reflns_av_unetI/netI 0.0258
_diffrn_reflns_Laue_measured_fraction_full 0.996
_diffrn_reflns_Laue_measured_fraction_max 0.997
_diffrn_reflns_limit_h_max 15
_diffrn_reflns_limit_h_min -15
_diffrn_reflns_limit_k_max 33
_diffrn_reflns_limit_k_min -32
_diffrn_reflns_limit_l_max 19
_diffrn_reflns_limit_l_min -23
_diffrn_reflns_number 65165
_diffrn_reflns_point_group_measured_fraction_full 0.955
_diffrn_reflns_point_group_measured_fraction_max 0.943
_diffrn_reflns_theta_full 25.242
_diffrn_reflns_theta_max 34.338
_diffrn_reflns_theta_min 2.096
_diffrn_source 'micro-focus sealed X-ray tube'
_diffrn_source_current 1.0
_diffrn_source_type 'PhotonJet (Mo) X-ray Source'
_diffrn_source_voltage 50
_exptl_absorpt_coefficient_mu 0.603
_exptl_absorpt_correction_T_max 1.000
_exptl_absorpt_correction_T_min 0.404
_exptl_absorpt_correction_type gaussian
_exptl_absorpt_process_details
;
CrysAlisPro 1.171.39.9g (Rigaku Oxford Diffraction, 2015)
Numerical absorption correction based on gaussian integration over
			a multifaceted crystal model
Empirical absorption correction using spherical harmonics,
 implemented in SCALE3 ABSPACK scaling algorithm.
;
_exptl_crystal_colour violet
_exptl_crystal_colour_primary violet
_exptl_crystal_density_diffrn 1.438
_exptl_crystal_description prism
_exptl_crystal_F_000 1356
_exptl_crystal_recrystallization_method 'The material was recrystallised from --- by as supplied'
_exptl_crystal_size_max 0.522
_exptl_crystal_size_mid 0.483
_exptl_crystal_size_min 0.23
_refine_diff_density_max 0.499
_refine_diff_density_min -0.736
_refine_diff_density_rms 0.063
_refine_ls_abs_structure_details
;
 Flack x determined using 10662 quotients [(I+)-(I-)]/[(I+)+(I-)]
 (Parsons, Flack and Wagner, Acta Cryst. B69 (2013) 249-259).
;
_refine_ls_abs_structure_Flack -0.015(5)
_refine_ls_extinction_method none
_refine_ls_goodness_of_fit_ref 1.029
_refine_ls_hydrogen_treatment mixed
_refine_ls_matrix_type full
_refine_ls_number_parameters 822
_refine_ls_number_reflns 24058
_refine_ls_number_restraints 13
_refine_ls_restrained_S_all 1.029
_refine_ls_R_factor_all 0.0197
_refine_ls_R_factor_gt 0.0192
_refine_ls_shift/su_max 0.004
_refine_ls_shift/su_mean 0.000
_refine_ls_structure_factor_coef Fsqd
_refine_ls_weighting_details 'w=1/[\s^2^(Fo^2^)+(0.0280P)^2^+0.3728P] where P=(Fo^2^+2Fc^2^)/3'
_refine_ls_weighting_scheme calc
_refine_ls_wR_factor_gt 0.0488
_refine_ls_wR_factor_ref 0.0490
_reflns_Friedel_coverage 0.851
_reflns_Friedel_fraction_full 0.912
_reflns_Friedel_fraction_max 0.887
_reflns_number_gt 23688
_reflns_number_total 24058
_reflns_threshold_expression 'I > 2\s(I)'
_cod_data_source_file jo0c01276_si_004.cif
_cod_data_source_block bw-04-04
_cod_database_code 4038759
_shelx_shelxl_version_number 2014/7
_chemical_oxdiff_formula C71H64N5O8Rh2
_shelx_space_group_comment
;
The symmetry employed for this shelxl refinement is uniquely defined
by the following loop, which should always be used as a source of
symmetry information in preference to the above space-group names.
They are only intended as comments.
;
_diffrn_oxdiff_ac3_digest_frames
;
01204dd57a4f84014d45f02fd1d64556a901356f9fd
;
_reflns_odcompleteness_completeness 99.77
_reflns_odcompleteness_iscentric 1
_reflns_odcompleteness_theta 34.89
_olex2_refinement_description
;
1. Fixed Uiso
 At 1.2 times of:
  All C(H) groups
 At 1.5 times of:
  All C(H,H,H) groups
2. Restrained distances
 C4-H4B = C4-H4A
 0.995 with sigma of 0.005
 C3-H3
 0.995 with sigma of 0.005
 C19-H19 = C20-H20B = C20-H20A
 0.995 with sigma of 0.005
 C52-H52B = C52-H52A = C51-H51
 0.995 with sigma of 0.005
 C36-H36A = C36-H36B = C35-H35
 0.995 with sigma of 0.005
3. Uiso/Uaniso restraints and constraints
Uiso(H4B) = Uiso(H4A)
Uiso(H20B) = Uiso(H20A) = Uiso(H19)
Uiso(H52A) = Uiso(H52B) = Uiso(H51)
4.a Aromatic/amide H refined with riding coordinates:
 C9(H9), C12(H12), C14(H14), C8(H8), C60(H60), C6(H6), C15(H15), C44(H44),
 C22(H22), C48(H48), C64(H64), C16(H16), C28(H28), C13(H13), C10(H10), C31(H31),
  C38(H38), C56(H56), C47(H47), C45(H45), C46(H46), C7(H7), C54(H54), C32(H32),
 C61(H61), C30(H30), C23(H23), C58(H58), C29(H29), C57(H57), C55(H55), C63(H63),
  C39(H39), C42(H42), C24(H24), C26(H26), C62(H62), C41(H41), C40(H40), C25(H25)
4.b Idealised Me refined as rotating group:
 C66(H66A,H66B,H66C), C68(H68A,H68B,H68C), C70(H70A,H70B,H70C), C72(H72A,H72B,
 H72C)
;
_olex2_diffrn_ambient_temperature_device 'Oxford Cryosystems'
_olex2_exptl_crystal_mounting_method 'The crystal was mounted on a loop with paratone oil'
_olex2_submission_original_sample_id BW-04-04
_olex2_submission_special_instructions 'No special instructions were received'
_oxdiff_exptl_absorpt_empirical_details
;
Empirical correction (ABSPACK) includes:
- Absorption correction using spherical harmonics
- Frame scaling
;
_oxdiff_exptl_absorpt_empirical_full_max 1.195
_oxdiff_exptl_absorpt_empirical_full_min 0.817

loop_
_space_group_symop_operation_xyz
'x, y, z'
'-x, y+1/2, -z'

loop_
_atom_site_label
_atom_site_type_symbol
_atom_site_fract_x
_atom_site_fract_y
_atom_site_fract_z
_atom_site_U_iso_or_equiv
_atom_site_adp_type
_atom_site_occupancy
_atom_site_site_symmetry_order
_atom_site_calc_flag
_atom_site_refinement_flags_posn
_atom_site_refinement_flags_adp
_atom_site_refinement_flags_occupancy
_atom_site_disorder_assembly
_atom_site_disorder_group
Rh1 Rh 0.41733(2) 0.50986(2) 0.74918(2) 0.00700(2) Uani 1 1 d . . . . .
Rh2 Rh 0.18046(2) 0.48370(2) 0.74106(2) 0.00709(2) Uani 1 1 d . . . . .
O1 O 0.18535(11) 0.53337(6) 0.86015(8) 0.01120(18) Uani 1 1 d . . . . .
O3 O 0.13210(11) 0.56307(5) 0.66323(8) 0.01147(18) Uani 1 1 d . . . . .
O5 O 0.24231(11) 0.40378(5) 0.81062(8) 0.01194(19) Uani 1 1 d . . . . .
O2 O 0.40288(11) 0.56443(6) 0.85952(8) 0.01083(18) Uani 1 1 d . . . . .
O7 O 0.18839(11) 0.43723(6) 0.62271(8) 0.01144(19) Uani 1 1 d . . . . .
O4 O 0.35531(11) 0.58368(5) 0.66231(8) 0.01105(18) Uani 1 1 d . . . . .
O8 O 0.41591(11) 0.45489(6) 0.63578(8) 0.01127(18) Uani 1 1 d . . . . .
O6 O 0.46573(11) 0.43043(5) 0.82749(8) 0.01111(18) Uani 1 1 d . . . . .
N2 N 0.63762(14) 0.54071(7) 0.75888(10) 0.0136(2) Uani 1 1 d . . . . .
N1 N -0.03637(14) 0.45210(7) 0.73209(10) 0.0134(2) Uani 1 1 d . . . . .
C1 C 0.29374(15) 0.56405(7) 0.89234(10) 0.0097(2) Uani 1 1 d . . . . .
C33 C 0.36937(15) 0.39285(7) 0.83545(10) 0.0098(2) Uani 1 1 d . . . . .
C66 C -0.27787(16) 0.40095(9) 0.71625(15) 0.0202(3) Uani 1 1 d . . . . .
H66A H -0.3401 0.4202 0.6642 0.030 Uiso 1 1 calc GR . . . .
H66B H -0.3135 0.4082 0.7728 0.030 Uiso 1 1 calc GR . . . .
H66C H -0.2716 0.3554 0.7058 0.030 Uiso 1 1 calc GR . . . .
C17 C 0.22764(15) 0.59022(7) 0.63223(10) 0.0098(2) Uani 1 1 d . . . . .
C49 C 0.30154(15) 0.43140(7) 0.59621(10) 0.0101(2) Uani 1 1 d . . . . .
C9 C 0.72590(17) 0.49985(9) 1.02752(13) 0.0212(3) Uani 1 1 d . . . . .
H9 H 0.7944 0.4999 0.9904 0.025 Uiso 1 1 calc R . . . .
C53 C 0.16063(16) 0.29739(8) 0.56599(11) 0.0144(3) Uani 1 1 d . . . . .
C68 C 0.87737(18) 0.59270(10) 0.76631(18) 0.0266(4) Uani 1 1 d . . . . .
H68A H 0.9137 0.5809 0.7115 0.040 Uiso 1 1 calc GR . . . .
H68B H 0.9407 0.5783 0.8215 0.040 Uiso 1 1 calc GR . . . .
H68C H 0.8678 0.6387 0.7685 0.040 Uiso 1 1 calc GR . . . .
C65 C -0.14218(16) 0.42910(8) 0.72518(11) 0.0135(2) Uani 1 1 d . . . . .
C12 C 0.08358(18) 0.67067(8) 0.94732(13) 0.0182(3) Uani 1 1 d . . . . .
H12 H 0.1216 0.6917 0.9013 0.022 Uiso 1 1 calc R . . . .
C27 C 0.10660(16) 0.59306(7) 0.46813(10) 0.0124(2) Uani 1 1 d . . . . .
C4 C 0.40603(17) 0.65265(8) 0.99979(12) 0.0149(3) Uani 1 1 d D . . . .
C51 C 0.22006(17) 0.33198(8) 0.49511(11) 0.0146(3) Uani 1 1 d D . . . .
C11 C 0.15495(16) 0.62093(8) 0.99576(11) 0.0125(2) Uani 1 1 d . . . . .
C14 C -0.09847(19) 0.65938(10) 1.03237(14) 0.0230(3) Uani 1 1 d . . . . .
H14 H -0.1846 0.6726 1.0453 0.028 Uiso 1 1 calc R . . . .
C50 C 0.30145(16) 0.39446(7) 0.51023(10) 0.0117(2) Uani 1 1 d . . . . .
C52 C 0.16405(17) 0.38989(8) 0.44462(11) 0.0161(3) Uani 1 1 d D . . . .
C35 C 0.35859(17) 0.30818(8) 0.96462(11) 0.0143(3) Uani 1 1 d D . . . .
C8 C 0.72773(19) 0.45370(9) 1.09395(13) 0.0208(3) Uani 1 1 d . . . . .
H8 H 0.7979 0.4225 1.1031 0.025 Uiso 1 1 calc R . . . .
C34 C 0.40852(15) 0.32884(7) 0.87586(10) 0.0109(2) Uani 1 1 d . . . . .
C18 C 0.18374(15) 0.63039(7) 0.54754(10) 0.0111(2) Uani 1 1 d . . . . .
C59 C 0.43151(16) 0.39661(7) 0.47271(11) 0.0130(2) Uani 1 1 d . . . . .
C19 C 0.13946(17) 0.69885(7) 0.55702(11) 0.0137(2) Uani 1 1 d D . . . .
C43 C 0.54713(16) 0.30512(7) 0.86623(10) 0.0120(2) Uani 1 1 d . . . . .
C36 C 0.29564(17) 0.28079(8) 0.87329(12) 0.0153(3) Uani 1 1 d D . . . .
C2 C 0.29364(15) 0.60361(7) 0.97603(10) 0.0110(2) Uani 1 1 d . . . . .
C60 C 0.53231(18) 0.35093(8) 0.49772(13) 0.0183(3) Uani 1 1 d . . . . .
H60 H 0.5183 0.3181 0.5388 0.022 Uiso 1 1 calc R . . . .
C67 C 0.74354(16) 0.56330(8) 0.76249(12) 0.0154(3) Uani 1 1 d . . . . .
C6 C 0.5248(2) 0.49931(9) 1.13313(14) 0.0237(4) Uani 1 1 d . . . . .
H6 H 0.4557 0.4987 1.1697 0.028 Uiso 1 1 calc R . . . .
C3 C 0.41238(16) 0.59542(8) 1.05949(11) 0.0137(2) Uani 1 1 d D . . . .
C5 C 0.52156(16) 0.54634(8) 1.06695(11) 0.0145(3) Uani 1 1 d . . . . .
C15 C -0.0286(2) 0.60954(10) 1.08039(14) 0.0239(3) Uani 1 1 d . . . . .
H15 H -0.0672 0.5884 1.1261 0.029 Uiso 1 1 calc R . . . .
C44 C 0.55969(18) 0.26022(8) 0.79934(12) 0.0155(3) Uani 1 1 d . . . . .
H44 H 0.4801 0.2459 0.7582 0.019 Uiso 1 1 calc R . . . .
C22 C -0.0014(2) 0.74127(10) 0.66443(13) 0.0212(3) Uani 1 1 d . . . . .
H22 H -0.0800 0.7258 0.6235 0.025 Uiso 1 1 calc R . . . .
C20 C 0.27447(17) 0.68370(8) 0.52891(11) 0.0146(3) Uani 1 1 d D . . . .
C48 C 0.66511(16) 0.32644(8) 0.92526(12) 0.0155(3) Uani 1 1 d . . . . .
H48 H 0.6578 0.3575 0.9704 0.019 Uiso 1 1 calc R . . . .
C64 C 0.45269(18) 0.44418(8) 0.41224(12) 0.0177(3) Uani 1 1 d . . . . .
H64 H 0.3843 0.4756 0.3947 0.021 Uiso 1 1 calc R . . . .
C16 C 0.09797(18) 0.59016(9) 1.06218(12) 0.0184(3) Uani 1 1 d . . . . .
H16 H 0.1453 0.5558 1.0953 0.022 Uiso 1 1 calc R . . . .
C28 C 0.16639(19) 0.57910(9) 0.39283(12) 0.0191(3) Uani 1 1 d . . . . .
H28 H 0.2576 0.5927 0.3921 0.023 Uiso 1 1 calc R . . . .
C13 C -0.04291(18) 0.68994(9) 0.96558(14) 0.0220(3) Uani 1 1 d . . . . .
H13 H -0.0909 0.7240 0.9322 0.026 Uiso 1 1 calc R . . . .
C10 C 0.62481(17) 0.54604(9) 1.01468(12) 0.0187(3) Uani 1 1 d . . . . .
H10 H 0.6259 0.5779 0.9697 0.022 Uiso 1 1 calc R . . . .
C31 C -0.0986(2) 0.53847(10) 0.39353(14) 0.0250(4) Uani 1 1 d . . . . .
H31 H -0.1897 0.5246 0.3941 0.030 Uiso 1 1 calc R . . . .
C21 C 0.12945(18) 0.72979(7) 0.64580(11) 0.0149(3) Uani 1 1 d . . . . .
C38 C 0.15568(19) 0.37596(10) 0.98741(14) 0.0225(3) Uani 1 1 d . . . . .
H38 H 0.1154 0.3720 0.9241 0.027 Uiso 1 1 calc R . . . .
C56 C 0.0523(2) 0.22164(9) 0.68994(12) 0.0205(3) Uani 1 1 d . . . . .
H56 H 0.0145 0.1959 0.7315 0.025 Uiso 1 1 calc R . . . .
C47 C 0.79355(17) 0.30234(9) 0.91813(13) 0.0199(3) Uani 1 1 d . . . . .
H47 H 0.8737 0.3170 0.9585 0.024 Uiso 1 1 calc R . . . .
C45 C 0.6888(2) 0.23624(9) 0.79276(13) 0.0200(3) Uani 1 1 d . . . . .
H45 H 0.6969 0.2056 0.7472 0.024 Uiso 1 1 calc R . . . .
C46 C 0.80498(19) 0.25698(9) 0.85235(13) 0.0213(3) Uani 1 1 d . . . . .
H46 H 0.8927 0.2402 0.8483 0.026 Uiso 1 1 calc R . . . .
C7 C 0.6268(2) 0.45338(10) 1.14688(14) 0.0262(4) Uani 1 1 d . . . . .
H7 H 0.6271 0.4218 1.1925 0.031 Uiso 1 1 calc R . . . .
C54 C 0.04103(17) 0.31549(8) 0.59561(12) 0.0164(3) Uani 1 1 d . . . . .
H54 H -0.0044 0.3536 0.5737 0.020 Uiso 1 1 calc R . . . .
C32 C -0.02685(18) 0.57200(9) 0.46777(12) 0.0190(3) Uani 1 1 d . . . . .
H32 H -0.0691 0.5807 0.5189 0.023 Uiso 1 1 calc R . . . .
C61 C 0.65350(19) 0.35271(9) 0.46330(15) 0.0230(3) Uani 1 1 d . . . . .
H61 H 0.7223 0.3215 0.4812 0.028 Uiso 1 1 calc R . . . .
C30 C -0.0384(2) 0.52509(10) 0.31854(14) 0.0266(4) Uani 1 1 d . . . . .
H30 H -0.0879 0.5022 0.2677 0.032 Uiso 1 1 calc R . . . .
C23 C -0.0184(2) 0.77502(10) 0.74196(14) 0.0246(4) Uani 1 1 d . . . . .
H23 H -0.1083 0.7830 0.7532 0.030 Uiso 1 1 calc R . . . .
C37 C 0.28234(17) 0.34762(8) 1.02148(12) 0.0159(3) Uani 1 1 d . . . . .
C58 C 0.22501(18) 0.24133(8) 0.59991(12) 0.0184(3) Uani 1 1 d . . . . .
H58 H 0.3071 0.2287 0.5805 0.022 Uiso 1 1 calc R . . . .
C29 C 0.0940(2) 0.54528(10) 0.31834(13) 0.0268(4) Uani 1 1 d . . . . .
H29 H 0.1361 0.5361 0.2672 0.032 Uiso 1 1 calc R . . . .
C57 C 0.1718(2) 0.20361(9) 0.66139(13) 0.0209(3) Uani 1 1 d . . . . .
H57 H 0.2173 0.1656 0.6837 0.025 Uiso 1 1 calc R . . . .
C55 C -0.01198(19) 0.27747(9) 0.65755(13) 0.0192(3) Uani 1 1 d . . . . .
H55 H -0.0934 0.2901 0.6778 0.023 Uiso 1 1 calc R . . . .
C63 C 0.5736(2) 0.44601(9) 0.37723(14) 0.0227(3) Uani 1 1 d . . . . .
H63 H 0.5875 0.4786 0.3359 0.027 Uiso 1 1 calc R . . . .
C39 C 0.0885(2) 0.40995(10) 1.04599(17) 0.0287(4) Uani 1 1 d . . . . .
H39 H 0.0036 0.4302 1.0219 0.034 Uiso 1 1 calc R . . . .
C42 C 0.3368(2) 0.35386(10) 1.11491(14) 0.0244(3) Uani 1 1 d . . . . .
H42 H 0.4234 0.3353 1.1392 0.029 Uiso 1 1 calc R . . . .
C24 C 0.0952(2) 0.79697(9) 0.80279(14) 0.0248(4) Uani 1 1 d . . . . .
H24 H 0.0839 0.8200 0.8559 0.030 Uiso 1 1 calc R . . . .
C26 C 0.2416(2) 0.75227(11) 0.70698(14) 0.0258(4) Uani 1 1 d . . . . .
H26 H 0.3315 0.7452 0.6953 0.031 Uiso 1 1 calc R . . . .
C62 C 0.6738(2) 0.40020(10) 0.40277(15) 0.0240(4) Uani 1 1 d . . . . .
H62 H 0.7563 0.4014 0.3788 0.029 Uiso 1 1 calc R . . . .
C41 C 0.2674(2) 0.38670(12) 1.17358(15) 0.0311(4) Uani 1 1 d . . . . .
H41 H 0.3057 0.3897 1.2373 0.037 Uiso 1 1 calc R . . . .
C40 C 0.1436(2) 0.41475(10) 1.13917(17) 0.0305(5) Uani 1 1 d . . . . .
H40 H 0.0959 0.4374 1.1788 0.037 Uiso 1 1 calc R . . . .
C25 C 0.2255(2) 0.78529(11) 0.78586(15) 0.0295(4) Uani 1 1 d . . . . .
H25 H 0.3041 0.7997 0.8279 0.035 Uiso 1 1 calc R . . . .
N3 N 0.6433(2) 0.72349(12) 0.65489(18) 0.0410(5) Uani 1 1 d . . . . .
C70 C 0.5725(2) 0.69218(11) 0.80921(16) 0.0295(4) Uani 1 1 d . . . . .
H70A H 0.5089 0.6563 0.7986 0.044 Uiso 1 1 calc GR . . . .
H70B H 0.5274 0.7279 0.8333 0.044 Uiso 1 1 calc GR . . . .
H70C H 0.6548 0.6802 0.8538 0.044 Uiso 1 1 calc GR . . . .
C69 C 0.6120(2) 0.71025(11) 0.72288(16) 0.0285(4) Uani 1 1 d . . . . .
C72 C 0.5991(3) 0.58238(13) 0.52819(17) 0.0345(5) Uani 1 1 d . . . . .
H72A H 0.6488 0.5424 0.5279 0.052 Uiso 1 1 calc GR . . . .
H72B H 0.5200 0.5763 0.5583 0.052 Uiso 1 1 calc GR . . . .
H72C H 0.6608 0.6142 0.5618 0.052 Uiso 1 1 calc GR . . . .
N4 N 0.5127(2) 0.61999(12) 0.36030(19) 0.0434(5) Uani 1 1 d . . . . .
C71 C 0.5515(2) 0.60347(11) 0.43419(18) 0.0304(4) Uani 1 1 d . . . . .
H4A H 0.388(3) 0.6928(7) 1.0295(17) 0.019(4) Uiso 1 1 d D . . . .
H4B H 0.471(2) 0.6578(13) 0.9570(15) 0.019(4) Uiso 1 1 d D . . . .
H3 H 0.379(3) 0.5982(12) 1.1185(10) 0.017(6) Uiso 1 1 d D . . . .
H20A H 0.278(3) 0.6919(12) 0.4636(7) 0.017(3) Uiso 1 1 d D . . . .
H20B H 0.3567(16) 0.6905(12) 0.5776(12) 0.017(3) Uiso 1 1 d D . . . .
H19 H 0.0636(18) 0.7113(12) 0.5063(12) 0.017(3) Uiso 1 1 d D . . . .
H52A H 0.0857(18) 0.4135(11) 0.4616(17) 0.017(3) Uiso 1 1 d D . . . .
H52B H 0.172(3) 0.3943(12) 0.3792(7) 0.017(3) Uiso 1 1 d D . . . .
H51 H 0.267(2) 0.3030(10) 0.4578(16) 0.017(3) Uiso 1 1 d D . . . .
H35 H 0.428(2) 0.2821(11) 1.0054(15) 0.022(6) Uiso 1 1 d D . . . .
H36A H 0.317(3) 0.2358(5) 0.8621(18) 0.021(6) Uiso 1 1 d D . . . .
H36B H 0.2009(12) 0.2925(13) 0.8428(17) 0.021(6) Uiso 1 1 d D . . . .

loop_
_atom_site_aniso_label
_atom_site_aniso_U_11
_atom_site_aniso_U_22
_atom_site_aniso_U_33
_atom_site_aniso_U_23
_atom_site_aniso_U_13
_atom_site_aniso_U_12
Rh1 0.00544(4) 0.00710(4) 0.00857(4) -0.00013(3) 0.00159(3) -0.00029(3)
Rh2 0.00550(4) 0.00727(4) 0.00864(4) -0.00018(3) 0.00173(3) -0.00041(3)
O1 0.0099(4) 0.0125(5) 0.0116(4) -0.0028(4) 0.0029(4) -0.0020(4)
O3 0.0087(4) 0.0116(5) 0.0143(5) 0.0032(4) 0.0027(4) 0.0005(4)
O5 0.0089(4) 0.0110(5) 0.0160(5) 0.0037(4) 0.0024(4) 0.0003(4)
O2 0.0091(4) 0.0122(5) 0.0118(4) -0.0031(3) 0.0033(4) -0.0014(3)
O7 0.0092(4) 0.0124(5) 0.0132(5) -0.0036(4) 0.0034(4) -0.0015(3)
O4 0.0083(4) 0.0113(5) 0.0131(4) 0.0029(3) 0.0009(3) -0.0002(3)
O8 0.0088(4) 0.0130(5) 0.0124(4) -0.0034(4) 0.0029(3) -0.0012(4)
O6 0.0088(4) 0.0103(5) 0.0141(5) 0.0019(4) 0.0016(4) -0.0003(3)
N2 0.0100(5) 0.0136(6) 0.0171(6) -0.0008(5) 0.0025(4) 0.0003(4)
N1 0.0108(5) 0.0130(6) 0.0169(6) -0.0006(4) 0.0037(4) 0.0004(4)
C1 0.0097(5) 0.0090(5) 0.0104(5) -0.0001(4) 0.0021(4) 0.0004(4)
C33 0.0103(5) 0.0093(6) 0.0098(5) 0.0004(4) 0.0018(4) 0.0003(4)
C66 0.0089(6) 0.0154(7) 0.0366(10) 0.0015(6) 0.0052(6) -0.0026(5)
C17 0.0105(5) 0.0081(5) 0.0107(5) -0.0002(4) 0.0019(4) 0.0004(4)
C49 0.0106(5) 0.0087(6) 0.0112(6) -0.0005(4) 0.0030(5) -0.0005(4)
C9 0.0142(6) 0.0269(9) 0.0226(7) 0.0005(6) 0.0037(6) 0.0038(6)
C53 0.0139(6) 0.0142(6) 0.0159(6) -0.0056(5) 0.0044(5) -0.0044(5)
C68 0.0104(6) 0.0174(8) 0.0523(13) -0.0051(8) 0.0065(7) -0.0039(6)
C65 0.0111(6) 0.0112(6) 0.0185(7) 0.0003(5) 0.0036(5) 0.0010(5)
C12 0.0159(7) 0.0181(7) 0.0205(7) 0.0003(5) 0.0031(6) 0.0028(5)
C27 0.0132(6) 0.0120(6) 0.0111(5) 0.0005(4) 0.0002(5) 0.0014(5)
C4 0.0145(6) 0.0124(6) 0.0182(7) -0.0050(5) 0.0040(5) -0.0028(5)
C51 0.0147(6) 0.0147(7) 0.0152(6) -0.0062(5) 0.0050(5) -0.0047(5)
C11 0.0127(6) 0.0119(6) 0.0134(6) -0.0038(5) 0.0040(5) -0.0011(5)
C14 0.0144(7) 0.0270(9) 0.0290(9) -0.0105(7) 0.0074(6) 0.0006(6)
C50 0.0121(6) 0.0122(6) 0.0117(6) -0.0027(4) 0.0042(5) -0.0015(5)
C52 0.0148(6) 0.0212(7) 0.0118(6) -0.0034(5) 0.0012(5) -0.0033(5)
C35 0.0153(6) 0.0132(6) 0.0153(6) 0.0044(5) 0.0057(5) 0.0025(5)
C8 0.0187(7) 0.0203(8) 0.0220(8) -0.0031(6) -0.0001(6) 0.0049(6)
C34 0.0111(5) 0.0088(5) 0.0129(6) 0.0023(4) 0.0029(5) 0.0008(4)
C18 0.0116(5) 0.0100(6) 0.0118(6) 0.0014(4) 0.0024(5) 0.0003(4)
C59 0.0139(6) 0.0129(6) 0.0132(6) -0.0040(5) 0.0051(5) -0.0028(5)
C19 0.0168(6) 0.0102(6) 0.0139(6) 0.0025(4) 0.0024(5) 0.0014(5)
C43 0.0133(6) 0.0102(6) 0.0129(6) 0.0028(4) 0.0037(5) 0.0025(4)
C36 0.0157(6) 0.0111(6) 0.0199(7) 0.0005(5) 0.0054(5) -0.0024(5)
C2 0.0104(5) 0.0117(6) 0.0113(6) -0.0023(4) 0.0027(5) -0.0008(4)
C60 0.0169(7) 0.0152(7) 0.0245(8) -0.0003(6) 0.0086(6) -0.0002(5)
C67 0.0107(6) 0.0136(6) 0.0219(7) -0.0035(5) 0.0033(5) 0.0000(5)
C6 0.0242(7) 0.0248(9) 0.0242(8) 0.0048(6) 0.0102(7) 0.0049(6)
C3 0.0133(6) 0.0155(6) 0.0120(6) -0.0031(5) 0.0017(5) -0.0004(5)
C5 0.0128(6) 0.0169(7) 0.0131(6) -0.0021(5) 0.0009(5) 0.0004(5)
C15 0.0193(7) 0.0298(9) 0.0260(9) -0.0025(7) 0.0129(7) -0.0025(7)
C44 0.0179(7) 0.0144(7) 0.0144(6) 0.0001(5) 0.0041(5) 0.0020(5)
C22 0.0202(7) 0.0239(8) 0.0188(7) 0.0008(6) 0.0024(6) 0.0070(6)
C20 0.0165(6) 0.0123(6) 0.0161(6) 0.0027(5) 0.0054(5) -0.0015(5)
C48 0.0137(6) 0.0162(7) 0.0165(6) -0.0007(5) 0.0027(5) 0.0016(5)
C64 0.0178(7) 0.0184(7) 0.0180(7) 0.0002(5) 0.0065(6) -0.0016(5)
C16 0.0178(7) 0.0184(7) 0.0207(7) 0.0007(6) 0.0082(6) -0.0011(6)
C28 0.0203(7) 0.0219(8) 0.0152(7) -0.0031(5) 0.0039(6) 0.0009(6)
C13 0.0153(7) 0.0212(8) 0.0289(9) -0.0049(6) 0.0026(6) 0.0053(6)
C10 0.0140(6) 0.0234(8) 0.0186(7) 0.0033(6) 0.0026(5) 0.0022(5)
C31 0.0213(8) 0.0255(9) 0.0252(8) -0.0050(7) -0.0034(7) -0.0068(7)
C21 0.0195(7) 0.0098(6) 0.0155(6) 0.0008(5) 0.0037(5) 0.0009(5)
C38 0.0207(8) 0.0261(9) 0.0238(8) 0.0076(6) 0.0122(7) 0.0077(7)
C56 0.0263(8) 0.0188(8) 0.0174(7) -0.0030(5) 0.0062(6) -0.0063(6)
C47 0.0132(6) 0.0266(8) 0.0195(7) 0.0031(6) 0.0021(6) 0.0045(6)
C45 0.0254(8) 0.0177(7) 0.0195(7) 0.0011(5) 0.0110(6) 0.0069(6)
C46 0.0186(7) 0.0253(8) 0.0216(8) 0.0061(6) 0.0084(6) 0.0105(6)
C7 0.0302(9) 0.0222(9) 0.0273(9) 0.0062(7) 0.0082(7) 0.0065(7)
C54 0.0155(6) 0.0141(6) 0.0208(7) -0.0049(5) 0.0069(5) -0.0034(5)
C32 0.0154(6) 0.0215(8) 0.0197(7) -0.0029(6) 0.0024(6) -0.0035(6)
C61 0.0177(7) 0.0191(8) 0.0352(10) -0.0027(7) 0.0124(7) 0.0022(6)
C30 0.0302(9) 0.0253(9) 0.0204(8) -0.0066(6) -0.0056(7) -0.0023(7)
C23 0.0286(9) 0.0250(9) 0.0218(8) 0.0015(6) 0.0087(7) 0.0102(7)
C37 0.0167(6) 0.0153(7) 0.0178(7) 0.0021(5) 0.0086(5) -0.0003(5)
C58 0.0178(7) 0.0161(7) 0.0217(7) -0.0031(5) 0.0047(6) -0.0002(5)
C29 0.0336(10) 0.0300(10) 0.0162(7) -0.0069(6) 0.0034(7) -0.0010(8)
C57 0.0236(8) 0.0182(7) 0.0205(7) -0.0008(6) 0.0029(6) -0.0010(6)
C55 0.0205(7) 0.0177(7) 0.0218(8) -0.0059(6) 0.0099(6) -0.0046(6)
C63 0.0228(8) 0.0235(8) 0.0251(8) 0.0008(6) 0.0126(7) -0.0044(6)
C39 0.0282(9) 0.0236(9) 0.0408(11) 0.0053(8) 0.0227(9) 0.0079(7)
C42 0.0222(8) 0.0309(9) 0.0207(8) -0.0054(6) 0.0057(7) -0.0036(7)
C24 0.0383(10) 0.0160(7) 0.0221(8) -0.0026(6) 0.0108(8) 0.0008(7)
C26 0.0216(8) 0.0321(10) 0.0246(9) -0.0107(7) 0.0063(7) -0.0086(7)
C62 0.0206(8) 0.0241(8) 0.0317(9) -0.0038(7) 0.0162(7) -0.0021(6)
C41 0.0325(10) 0.0381(11) 0.0256(9) -0.0128(8) 0.0131(8) -0.0116(9)
C40 0.0366(11) 0.0222(9) 0.0408(11) -0.0105(8) 0.0281(10) -0.0073(8)
C25 0.0309(10) 0.0323(10) 0.0264(9) -0.0128(7) 0.0080(8) -0.0117(8)
N3 0.0350(10) 0.0450(13) 0.0450(12) 0.0120(10) 0.0125(10) -0.0023(9)
C70 0.0331(10) 0.0254(9) 0.0310(10) -0.0005(7) 0.0088(8) -0.0004(8)
C69 0.0249(9) 0.0260(9) 0.0343(10) 0.0028(7) 0.0043(8) -0.0015(7)
C72 0.0303(10) 0.0434(13) 0.0325(11) -0.0085(9) 0.0126(9) -0.0036(9)
N4 0.0346(10) 0.0421(12) 0.0550(15) 0.0148(10) 0.0124(10) -0.0017(9)
C71 0.0211(8) 0.0278(10) 0.0451(13) -0.0012(8) 0.0135(8) -0.0040(7)

loop_
_atom_type_symbol
_atom_type_description
_atom_type_scat_dispersion_real
_atom_type_scat_dispersion_imag
_atom_type_scat_source
C C 0.0030 0.0020 'International Tables Vol C Tables 4.2.6.8 and 6.1.1.4'
H H 0.0000 0.0000 'International Tables Vol C Tables 4.2.6.8 and 6.1.1.4'
N N 0.0060 0.0030 'International Tables Vol C Tables 4.2.6.8 and 6.1.1.4'
O O 0.0110 0.0060 'International Tables Vol C Tables 4.2.6.8 and 6.1.1.4'
Rh Rh -1.1180 0.9190 'International Tables Vol C Tables 4.2.6.8 and 6.1.1.4'

loop_
_exptl_crystal_face_index_h
_exptl_crystal_face_index_k
_exptl_crystal_face_index_l
_exptl_crystal_face_perp_dist
5 2 0 0.2388
-5 -1 1 0.2654
0 0 -1 0.1151
0 0 1 0.1151
4 1 -5 0.2380
-4 -1 5 0.2609
0 1 0 0.2305
3 -4 -5 0.2128
-2 5 4 0.2938
1 5 0 0.2166
0 5 4 0.2173
0 -5 -4 0.1048
0 5 -1 0.2095
0 -5 1 0.2642
0 5 -2 0.1901
5 0 -1 0.2293

loop_
_geom_angle_atom_site_label_1
_geom_angle_atom_site_label_2
_geom_angle_atom_site_label_3
_geom_angle
_geom_angle_site_symmetry_1
_geom_angle_site_symmetry_3
_geom_angle_publ_flag
O2 Rh1 Rh2 87.40(3) . . ?
O2 Rh1 O4 90.74(5) . . ?
O2 Rh1 O8 175.64(5) . . ?
O2 Rh1 O6 93.22(5) . . ?
O2 Rh1 N2 89.90(5) . . ?
O4 Rh1 Rh2 88.32(3) . . ?
O4 Rh1 O6 174.26(5) . . ?
O4 Rh1 N2 89.44(5) . . ?
O8 Rh1 Rh2 88.41(3) . . ?
O8 Rh1 O4 87.92(5) . . ?
O8 Rh1 O6 87.83(5) . . ?
O8 Rh1 N2 94.23(5) . . ?
O6 Rh1 Rh2 87.72(3) . . ?
O6 Rh1 N2 94.71(5) . . ?
N2 Rh1 Rh2 176.47(4) . . ?
O1 Rh2 Rh1 88.53(3) . . ?
O1 Rh2 N1 94.09(5) . . ?
O3 Rh2 Rh1 87.74(3) . . ?
O3 Rh2 O1 91.62(5) . . ?
O3 Rh2 N1 95.35(5) . . ?
O5 Rh2 Rh1 88.21(3) . . ?
O5 Rh2 O1 92.04(5) . . ?
O5 Rh2 O3 174.47(5) . . ?
O5 Rh2 O7 88.66(5) . . ?
O5 Rh2 N1 88.53(5) . . ?
O7 Rh2 Rh1 87.59(3) . . ?
O7 Rh2 O1 176.03(5) . . ?
O7 Rh2 O3 87.40(5) . . ?
O7 Rh2 N1 89.83(5) . . ?
N1 Rh2 Rh1 175.88(4) . . ?
C1 O1 Rh2 117.90(9) . . ?
C17 O3 Rh2 117.86(9) . . ?
C33 O5 Rh2 119.48(10) . . ?
C1 O2 Rh1 120.07(10) . . ?
C49 O7 Rh2 119.95(10) . . ?
C17 O4 Rh1 117.80(10) . . ?
C49 O8 Rh1 117.95(9) . . ?
C33 O6 Rh1 118.02(9) . . ?
C67 N2 Rh1 172.09(14) . . ?
C65 N1 Rh2 172.01(14) . . ?
O1 C1 C2 117.73(12) . . ?
O2 C1 O1 125.60(14) . . ?
O2 C1 C2 116.67(13) . . ?
O5 C33 O6 125.78(14) . . ?
O5 C33 C34 116.66(13) . . ?
O6 C33 C34 117.54(13) . . ?
H66A C66 H66B 109.5 . . ?
H66A C66 H66C 109.5 . . ?
H66B C66 H66C 109.5 . . ?
C65 C66 H66A 109.5 . . ?
C65 C66 H66B 109.5 . . ?
C65 C66 H66C 109.5 . . ?
O3 C17 O4 126.00(14) . . ?
O3 C17 C18 116.12(13) . . ?
O4 C17 C18 117.74(13) . . ?
O7 C49 O8 125.67(14) . . ?
O7 C49 C50 117.33(13) . . ?
O8 C49 C50 117.00(12) . . ?
C8 C9 H9 119.7 . . ?
C8 C9 C10 120.51(16) . . ?
C10 C9 H9 119.7 . . ?
C54 C53 C51 124.02(16) . . ?
C54 C53 C58 118.60(15) . . ?
C58 C53 C51 117.25(14) . . ?
H68A C68 H68B 109.5 . . ?
H68A C68 H68C 109.5 . . ?
H68B C68 H68C 109.5 . . ?
C67 C68 H68A 109.5 . . ?
C67 C68 H68B 109.5 . . ?
C67 C68 H68C 109.5 . . ?
N1 C65 C66 179.00(17) . . ?
C11 C12 H12 119.7 . . ?
C11 C12 C13 120.68(17) . . ?
C13 C12 H12 119.7 . . ?
C28 C27 C18 120.69(14) . . ?
C28 C27 C32 118.43(15) . . ?
C32 C27 C18 120.88(14) . . ?
C2 C4 H4A 120.2(15) . . ?
C2 C4 H4B 117.7(16) . . ?
C3 C4 C2 61.84(11) . . ?
C3 C4 H4A 115.1(15) . . ?
C3 C4 H4B 120.4(16) . . ?
H4A C4 H4B 113(2) . . ?
C53 C51 C50 125.76(13) . . ?
C53 C51 H51 112.0(15) . . ?
C50 C51 H51 109.0(15) . . ?
C52 C51 C53 126.90(14) . . ?
C52 C51 C50 60.06(11) . . ?
C52 C51 H51 113.4(15) . . ?
C12 C11 C2 118.59(14) . . ?
C16 C11 C12 119.18(15) . . ?
C16 C11 C2 122.21(15) . . ?
C15 C14 H14 120.1 . . ?
C13 C14 H14 120.1 . . ?
C13 C14 C15 119.88(16) . . ?
C49 C50 C51 119.25(13) . . ?
C49 C50 C52 115.79(13) . . ?
C49 C50 C59 116.02(13) . . ?
C52 C50 C51 58.16(11) . . ?
C59 C50 C51 115.75(12) . . ?
C59 C50 C52 119.59(13) . . ?
C51 C52 C50 61.78(11) . . ?
C51 C52 H52A 121.5(15) . . ?
C51 C52 H52B 118.6(15) . . ?
C50 C52 H52A 117.0(15) . . ?
C50 C52 H52B 113.4(15) . . ?
H52A C52 H52B 114(2) . . ?
C34 C35 H35 112.1(15) . . ?
C36 C35 C34 59.21(10) . . ?
C36 C35 H35 117.2(16) . . ?
C37 C35 C34 126.69(13) . . ?
C37 C35 C36 124.07(15) . . ?
C37 C35 H35 109.6(16) . . ?
C9 C8 H8 120.2 . . ?
C7 C8 C9 119.53(17) . . ?
C7 C8 H8 120.2 . . ?
C33 C34 C35 119.48(12) . . ?
C33 C34 C36 117.72(13) . . ?
C43 C34 C33 115.97(12) . . ?
C43 C34 C35 115.56(12) . . ?
C43 C34 C36 117.44(13) . . ?
C36 C34 C35 58.51(10) . . ?
C17 C18 C19 120.03(13) . . ?
C27 C18 C17 112.22(12) . . ?
C27 C18 C19 117.35(13) . . ?
C20 C18 C17 119.24(13) . . ?
C20 C18 C27 119.07(13) . . ?
C20 C18 C19 59.69(10) . . ?
C60 C59 C50 120.32(14) . . ?
C60 C59 C64 119.24(14) . . ?
C64 C59 C50 120.44(15) . . ?
C18 C19 H19 111.8(15) . . ?
C20 C19 C18 59.23(10) . . ?
C20 C19 H19 115.5(14) . . ?
C21 C19 C18 124.51(13) . . ?
C21 C19 C20 123.23(14) . . ?
C21 C19 H19 112.7(15) . . ?
C44 C43 C34 120.26(14) . . ?
C48 C43 C34 120.45(14) . . ?
C48 C43 C44 119.28(14) . . ?
C35 C36 C34 62.29(11) . . ?
C35 C36 H36A 117.1(16) . . ?
C35 C36 H36B 120.7(16) . . ?
C34 C36 H36A 118.0(15) . . ?
C34 C36 H36B 118.4(16) . . ?
H36A C36 H36B 112(2) . . ?
C1 C2 C4 117.46(13) . . ?
C1 C2 C11 116.21(13) . . ?
C1 C2 C3 118.69(12) . . ?
C4 C2 C3 58.47(11) . . ?
C11 C2 C4 116.47(13) . . ?
C11 C2 C3 117.16(12) . . ?
C59 C60 H60 119.7 . . ?
C59 C60 C61 120.63(17) . . ?
C61 C60 H60 119.7 . . ?
N2 C67 C68 179.2(2) . . ?
C5 C6 H6 119.2 . . ?
C7 C6 H6 119.2 . . ?
C7 C6 C5 121.57(17) . . ?
C4 C3 C2 59.70(10) . . ?
C4 C3 H3 119.2(15) . . ?
C2 C3 H3 111.5(15) . . ?
C5 C3 C4 123.99(14) . . ?
C5 C3 C2 124.70(13) . . ?
C5 C3 H3 109.6(15) . . ?
C6 C5 C3 118.13(14) . . ?
C6 C5 C10 117.74(15) . . ?
C10 C5 C3 124.07(15) . . ?
C14 C15 H15 119.8 . . ?
C14 C15 C16 120.41(17) . . ?
C16 C15 H15 119.8 . . ?
C43 C44 H44 119.9 . . ?
C43 C44 C45 120.21(16) . . ?
C45 C44 H44 119.9 . . ?
C21 C22 H22 119.5 . . ?
C23 C22 H22 119.5 . . ?
C23 C22 C21 121.00(18) . . ?
C18 C20 C19 61.09(10) . . ?
C18 C20 H20A 116.5(15) . . ?
C18 C20 H20B 114.4(15) . . ?
C19 C20 H20A 115.7(15) . . ?
C19 C20 H20B 114.6(14) . . ?
H20A C20 H20B 120(2) . . ?
C43 C48 H48 119.9 . . ?
C47 C48 C43 120.13(15) . . ?
C47 C48 H48 119.9 . . ?
C59 C64 H64 119.8 . . ?
C59 C64 C63 120.36(17) . . ?
C63 C64 H64 119.8 . . ?
C11 C16 C15 120.05(17) . . ?
C11 C16 H16 120.0 . . ?
C15 C16 H16 120.0 . . ?
C27 C28 H28 119.6 . . ?
C27 C28 C29 120.75(17) . . ?
C29 C28 H28 119.6 . . ?
C12 C13 H13 120.1 . . ?
C14 C13 C12 119.80(18) . . ?
C14 C13 H13 120.1 . . ?
C9 C10 C5 120.86(16) . . ?
C9 C10 H10 119.6 . . ?
C5 C10 H10 119.6 . . ?
C32 C31 H31 119.8 . . ?
C30 C31 H31 119.8 . . ?
C30 C31 C32 120.47(18) . . ?
C22 C21 C19 118.06(16) . . ?
C26 C21 C19 123.56(16) . . ?
C26 C21 C22 118.16(16) . . ?
C37 C38 H38 120.0 . . ?
C39 C38 H38 120.0 . . ?
C39 C38 C37 120.0(2) . . ?
C57 C56 H56 120.2 . . ?
C57 C56 C55 119.55(17) . . ?
C55 C56 H56 120.2 . . ?
C48 C47 H47 119.9 . . ?
C46 C47 C48 120.25(17) . . ?
C46 C47 H47 119.9 . . ?
C44 C45 H45 119.9 . . ?
C46 C45 C44 120.13(16) . . ?
C46 C45 H45 119.9 . . ?
C47 C46 H46 120.0 . . ?
C45 C46 C47 119.99(16) . . ?
C45 C46 H46 120.0 . . ?
C8 C7 C6 119.78(18) . . ?
C8 C7 H7 120.1 . . ?
C6 C7 H7 120.1 . . ?
C53 C54 H54 120.1 . . ?
C53 C54 C55 119.75(16) . . ?
C55 C54 H54 120.1 . . ?
C27 C32 H32 119.7 . . ?
C31 C32 C27 120.68(17) . . ?
C31 C32 H32 119.7 . . ?
C60 C61 H61 120.1 . . ?
C62 C61 C60 119.84(18) . . ?
C62 C61 H61 120.1 . . ?
C31 C30 H30 120.3 . . ?
C29 C30 C31 119.43(18) . . ?
C29 C30 H30 120.3 . . ?
C22 C23 H23 120.0 . . ?
C24 C23 C22 120.05(18) . . ?
C24 C23 H23 120.0 . . ?
C38 C37 C35 123.62(16) . . ?
C42 C37 C35 118.21(16) . . ?
C42 C37 C38 118.09(16) . . ?
C53 C58 H58 119.3 . . ?
C57 C58 C53 121.46(16) . . ?
C57 C58 H58 119.3 . . ?
C28 C29 H29 119.9 . . ?
C30 C29 C28 120.24(18) . . ?
C30 C29 H29 119.9 . . ?
C56 C57 C58 119.61(17) . . ?
C56 C57 H57 120.2 . . ?
C58 C57 H57 120.2 . . ?
C56 C55 C54 121.02(16) . . ?
C56 C55 H55 119.5 . . ?
C54 C55 H55 119.5 . . ?
C64 C63 H63 120.0 . . ?
C62 C63 C64 119.98(17) . . ?
C62 C63 H63 120.0 . . ?
C38 C39 H39 119.6 . . ?
C40 C39 C38 120.9(2) . . ?
C40 C39 H39 119.6 . . ?
C37 C42 H42 119.2 . . ?
C41 C42 C37 121.6(2) . . ?
C41 C42 H42 119.2 . . ?
C23 C24 H24 120.2 . . ?
C25 C24 C23 119.61(17) . . ?
C25 C24 H24 120.2 . . ?
C21 C26 H26 119.4 . . ?
C21 C26 C25 121.19(19) . . ?
C25 C26 H26 119.4 . . ?
C61 C62 C63 119.95(16) . . ?
C61 C62 H62 120.0 . . ?
C63 C62 H62 120.0 . . ?
C42 C41 H41 120.1 . . ?
C40 C41 C42 119.8(2) . . ?
C40 C41 H41 120.1 . . ?
C39 C40 H40 120.2 . . ?
C41 C40 C39 119.62(18) . . ?
C41 C40 H40 120.2 . . ?
C24 C25 C26 119.97(19) . . ?
C24 C25 H25 120.0 . . ?
C26 C25 H25 120.0 . . ?
H70A C70 H70B 109.5 . . ?
H70A C70 H70C 109.5 . . ?
H70B C70 H70C 109.5 . . ?
C69 C70 H70A 109.5 . . ?
C69 C70 H70B 109.5 . . ?
C69 C70 H70C 109.5 . . ?
N3 C69 C70 179.0(3) . . ?
H72A C72 H72B 109.5 . . ?
H72A C72 H72C 109.5 . . ?
H72B C72 H72C 109.5 . . ?
C71 C72 H72A 109.5 . . ?
C71 C72 H72B 109.5 . . ?
C71 C72 H72C 109.5 . . ?
N4 C71 C72 179.4(2) . . ?

loop_
_geom_bond_atom_site_label_1
_geom_bond_atom_site_label_2
_geom_bond_distance
_geom_bond_site_symmetry_2
_geom_bond_publ_flag
Rh1 Rh2 2.38943(14) . ?
Rh1 O2 2.0282(11) . ?
Rh1 O4 2.0434(11) . ?
Rh1 O8 2.0410(11) . ?
Rh1 O6 2.0476(11) . ?
Rh1 N2 2.2541(13) . ?
Rh2 O1 2.0461(11) . ?
Rh2 O3 2.0428(11) . ?
Rh2 O5 2.0151(11) . ?
Rh2 O7 2.0243(11) . ?
Rh2 N1 2.2275(14) . ?
O1 C1 1.2673(18) . ?
O3 C17 1.2645(17) . ?
O5 C33 1.2629(18) . ?
O2 C1 1.2654(17) . ?
O7 C49 1.2606(17) . ?
O4 C17 1.2653(17) . ?
O8 C49 1.2731(18) . ?
O6 C33 1.2644(17) . ?
N2 C67 1.144(2) . ?
N1 C65 1.142(2) . ?
C1 C2 1.496(2) . ?
C33 C34 1.502(2) . ?
C66 H66A 0.9800 . ?
C66 H66B 0.9800 . ?
C66 H66C 0.9800 . ?
C66 C65 1.452(2) . ?
C17 C18 1.510(2) . ?
C49 C50 1.494(2) . ?
C9 H9 0.9500 . ?
C9 C8 1.384(3) . ?
C9 C10 1.386(2) . ?
C53 C51 1.489(2) . ?
C53 C54 1.392(2) . ?
C53 C58 1.395(2) . ?
C68 H68A 0.9800 . ?
C68 H68B 0.9800 . ?
C68 H68C 0.9800 . ?
C68 C67 1.455(2) . ?
C12 H12 0.9500 . ?
C12 C11 1.390(2) . ?
C12 C13 1.391(2) . ?
C27 C18 1.500(2) . ?
C27 C28 1.389(2) . ?
C27 C32 1.393(2) . ?
C4 C2 1.514(2) . ?
C4 C3 1.494(2) . ?
C4 H4A 0.990(7) . ?
C4 H4B 0.993(7) . ?
C51 C50 1.543(2) . ?
C51 C52 1.488(3) . ?
C51 H51 0.994(7) . ?
C11 C2 1.502(2) . ?
C11 C16 1.385(2) . ?
C14 H14 0.9500 . ?
C14 C15 1.382(3) . ?
C14 C13 1.380(3) . ?
C50 C52 1.517(2) . ?
C50 C59 1.496(2) . ?
C52 H52A 0.994(7) . ?
C52 H52B 0.990(7) . ?
C35 C34 1.552(2) . ?
C35 C36 1.495(2) . ?
C35 C37 1.489(2) . ?
C35 H35 0.992(7) . ?
C8 H8 0.9500 . ?
C8 C7 1.382(3) . ?
C34 C43 1.493(2) . ?
C34 C36 1.506(2) . ?
C18 C19 1.528(2) . ?
C18 C20 1.500(2) . ?
C59 C60 1.389(2) . ?
C59 C64 1.390(2) . ?
C19 C20 1.507(2) . ?
C19 C21 1.489(2) . ?
C19 H19 0.992(7) . ?
C43 C44 1.395(2) . ?
C43 C48 1.395(2) . ?
C36 H36A 0.997(7) . ?
C36 H36B 0.992(7) . ?
C2 C3 1.546(2) . ?
C60 H60 0.9500 . ?
C60 C61 1.390(2) . ?
C6 H6 0.9500 . ?
C6 C5 1.393(2) . ?
C6 C7 1.388(3) . ?
C3 C5 1.488(2) . ?
C3 H3 0.993(7) . ?
C5 C10 1.394(2) . ?
C15 H15 0.9500 . ?
C15 C16 1.392(2) . ?
C44 H44 0.9500 . ?
C44 C45 1.395(2) . ?
C22 H22 0.9500 . ?
C22 C21 1.395(2) . ?
C22 C23 1.389(3) . ?
C20 H20A 0.991(7) . ?
C20 H20B 0.991(7) . ?
C48 H48 0.9500 . ?
C48 C47 1.392(2) . ?
C64 H64 0.9500 . ?
C64 C63 1.391(2) . ?
C16 H16 0.9500 . ?
C28 H28 0.9500 . ?
C28 C29 1.394(3) . ?
C13 H13 0.9500 . ?
C10 H10 0.9500 . ?
C31 H31 0.9500 . ?
C31 C32 1.386(3) . ?
C31 C30 1.385(3) . ?
C21 C26 1.378(3) . ?
C38 H38 0.9500 . ?
C38 C37 1.395(3) . ?
C38 C39 1.390(3) . ?
C56 H56 0.9500 . ?
C56 C57 1.383(3) . ?
C56 C55 1.384(3) . ?
C47 H47 0.9500 . ?
C47 C46 1.388(3) . ?
C45 H45 0.9500 . ?
C45 C46 1.382(3) . ?
C46 H46 0.9500 . ?
C7 H7 0.9500 . ?
C54 H54 0.9500 . ?
C54 C55 1.395(2) . ?
C32 H32 0.9500 . ?
C61 H61 0.9500 . ?
C61 C62 1.387(3) . ?
C30 H30 0.9500 . ?
C30 C29 1.379(3) . ?
C23 H23 0.9500 . ?
C23 C24 1.382(3) . ?
C37 C42 1.393(3) . ?
C58 H58 0.9500 . ?
C58 C57 1.387(3) . ?
C29 H29 0.9500 . ?
C57 H57 0.9500 . ?
C55 H55 0.9500 . ?
C63 H63 0.9500 . ?
C63 C62 1.388(3) . ?
C39 H39 0.9500 . ?
C39 C40 1.388(4) . ?
C42 H42 0.9500 . ?
C42 C41 1.391(3) . ?
C24 H24 0.9500 . ?
C24 C25 1.381(3) . ?
C26 H26 0.9500 . ?
C26 C25 1.396(3) . ?
C62 H62 0.9500 . ?
C41 H41 0.9500 . ?
C41 C40 1.369(4) . ?
C40 H40 0.9500 . ?
C25 H25 0.9500 . ?
N3 C69 1.143(3) . ?
C70 H70A 0.9800 . ?
C70 H70B 0.9800 . ?
C70 H70C 0.9800 . ?
C70 C69 1.456(3) . ?
C72 H72A 0.9800 . ?
C72 H72B 0.9800 . ?
C72 H72C 0.9800 . ?
C72 C71 1.453(4) . ?
N4 C71 1.144(4) . ?

loop_
_geom_torsion_atom_site_label_1
_geom_torsion_atom_site_label_2
_geom_torsion_atom_site_label_3
_geom_torsion_atom_site_label_4
_geom_torsion
_geom_torsion_site_symmetry_1
_geom_torsion_site_symmetry_2
_geom_torsion_site_symmetry_3
_geom_torsion_site_symmetry_4
_geom_torsion_publ_flag
Rh1 O2 C1 O1 -2.7(2) . . . . ?
Rh1 O2 C1 C2 177.59(10) . . . . ?
Rh1 O4 C17 O3 14.1(2) . . . . ?
Rh1 O4 C17 C18 -161.35(10) . . . . ?
Rh1 O8 C49 O7 -2.6(2) . . . . ?
Rh1 O8 C49 C50 176.53(10) . . . . ?
Rh1 O6 C33 O5 -10.9(2) . . . . ?
Rh1 O6 C33 C34 167.55(10) . . . . ?
Rh2 O1 C1 O2 -3.5(2) . . . . ?
Rh2 O1 C1 C2 176.17(10) . . . . ?
Rh2 O3 C17 O4 -19.3(2) . . . . ?
Rh2 O3 C17 C18 156.21(10) . . . . ?
Rh2 O5 C33 O6 6.2(2) . . . . ?
Rh2 O5 C33 C34 -172.21(9) . . . . ?
Rh2 O7 C49 O8 -3.2(2) . . . . ?
Rh2 O7 C49 C50 177.70(10) . . . . ?
O1 C1 C2 C4 -164.50(14) . . . . ?
O1 C1 C2 C11 -19.8(2) . . . . ?
O1 C1 C2 C3 128.30(15) . . . . ?
O3 C17 C18 C27 -59.17(17) . . . . ?
O3 C17 C18 C19 84.87(17) . . . . ?
O3 C17 C18 C20 154.71(14) . . . . ?
O5 C33 C34 C35 -60.64(19) . . . . ?
O5 C33 C34 C43 153.60(14) . . . . ?
O5 C33 C34 C36 7.0(2) . . . . ?
O2 C1 C2 C4 15.2(2) . . . . ?
O2 C1 C2 C11 159.87(14) . . . . ?
O2 C1 C2 C3 -51.98(19) . . . . ?
O7 C49 C50 C51 -43.2(2) . . . . ?
O7 C49 C50 C52 23.2(2) . . . . ?
O7 C49 C50 C59 170.99(14) . . . . ?
O4 C17 C18 C27 116.72(15) . . . . ?
O4 C17 C18 C19 -99.25(17) . . . . ?
O4 C17 C18 C20 -29.4(2) . . . . ?
O8 C49 C50 C51 137.60(15) . . . . ?
O8 C49 C50 C52 -156.03(14) . . . . ?
O8 C49 C50 C59 -8.2(2) . . . . ?
O6 C33 C34 C35 120.80(15) . . . . ?
O6 C33 C34 C43 -24.96(19) . . . . ?
O6 C33 C34 C36 -171.58(13) . . . . ?
C1 C2 C3 C4 106.31(15) . . . . ?
C1 C2 C3 C5 -6.2(2) . . . . ?
C33 C34 C43 C44 -102.05(17) . . . . ?
C33 C34 C43 C48 79.44(18) . . . . ?
C33 C34 C36 C35 -109.27(15) . . . . ?
C17 C18 C19 C20 108.40(15) . . . . ?
C17 C18 C19 C21 -3.0(2) . . . . ?
C17 C18 C20 C19 -109.69(15) . . . . ?
C49 C50 C52 C51 -109.80(15) . . . . ?
C49 C50 C59 C60 92.31(18) . . . . ?
C49 C50 C59 C64 -87.91(19) . . . . ?
C9 C8 C7 C6 -0.1(3) . . . . ?
C53 C51 C50 C49 -12.2(2) . . . . ?
C53 C51 C50 C52 -116.05(18) . . . . ?
C53 C51 C50 C59 133.72(17) . . . . ?
C53 C51 C52 C50 114.25(17) . . . . ?
C53 C54 C55 C56 -0.3(3) . . . . ?
C53 C58 C57 C56 0.1(3) . . . . ?
C12 C11 C2 C1 -80.15(18) . . . . ?
C12 C11 C2 C4 64.9(2) . . . . ?
C12 C11 C2 C3 131.21(16) . . . . ?
C12 C11 C16 C15 -0.6(3) . . . . ?
C27 C18 C19 C20 -109.34(15) . . . . ?
C27 C18 C19 C21 139.28(16) . . . . ?
C27 C18 C20 C19 106.49(15) . . . . ?
C27 C28 C29 C30 -0.1(3) . . . . ?
C4 C2 C3 C5 -112.51(17) . . . . ?
C4 C3 C5 C6 172.52(16) . . . . ?
C4 C3 C5 C10 -4.4(2) . . . . ?
C51 C53 C54 C55 175.40(16) . . . . ?
C51 C53 C58 C57 -175.57(16) . . . . ?
C51 C50 C59 C60 -54.7(2) . . . . ?
C51 C50 C59 C64 125.05(16) . . . . ?
C11 C12 C13 C14 -0.1(3) . . . . ?
C11 C2 C3 C4 -105.84(15) . . . . ?
C11 C2 C3 C5 141.65(15) . . . . ?
C14 C15 C16 C11 0.2(3) . . . . ?
C50 C59 C60 C61 -179.86(16) . . . . ?
C50 C59 C64 C63 -179.83(16) . . . . ?
C52 C51 C50 C49 103.84(15) . . . . ?
C52 C51 C50 C59 -110.24(15) . . . . ?
C52 C50 C59 C60 -121.18(18) . . . . ?
C52 C50 C59 C64 58.6(2) . . . . ?
C35 C34 C43 C44 110.83(16) . . . . ?
C35 C34 C43 C48 -67.68(19) . . . . ?
C35 C37 C42 C41 -176.00(18) . . . . ?
C8 C9 C10 C5 -1.3(3) . . . . ?
C34 C35 C37 C38 58.4(2) . . . . ?
C34 C35 C37 C42 -125.14(19) . . . . ?
C34 C43 C44 C45 -177.48(15) . . . . ?
C34 C43 C48 C47 177.57(15) . . . . ?
C18 C27 C28 C29 -178.96(17) . . . . ?
C18 C27 C32 C31 178.86(17) . . . . ?
C18 C19 C21 C22 -106.77(19) . . . . ?
C18 C19 C21 C26 78.7(2) . . . . ?
C59 C50 C52 C51 103.61(15) . . . . ?
C59 C60 C61 C62 -0.5(3) . . . . ?
C59 C64 C63 C62 -0.1(3) . . . . ?
C19 C21 C26 C25 174.93(19) . . . . ?
C43 C34 C36 C35 104.60(15) . . . . ?
C43 C44 C45 C46 -0.2(3) . . . . ?
C43 C48 C47 C46 0.0(3) . . . . ?
C36 C35 C34 C33 106.28(15) . . . . ?
C36 C35 C34 C43 -107.82(15) . . . . ?
C36 C35 C37 C38 -16.1(3) . . . . ?
C36 C35 C37 C42 160.33(16) . . . . ?
C36 C34 C43 C44 44.7(2) . . . . ?
C36 C34 C43 C48 -133.84(16) . . . . ?
C2 C4 C3 C5 113.66(16) . . . . ?
C2 C11 C16 C15 177.53(16) . . . . ?
C2 C3 C5 C6 -113.34(18) . . . . ?
C2 C3 C5 C10 69.7(2) . . . . ?
C60 C59 C64 C63 0.0(3) . . . . ?
C60 C61 C62 C63 0.4(3) . . . . ?
C6 C5 C10 C9 0.9(3) . . . . ?
C3 C4 C2 C1 -108.42(15) . . . . ?
C3 C4 C2 C11 107.02(15) . . . . ?
C3 C5 C10 C9 177.87(16) . . . . ?
C5 C6 C7 C8 -0.2(3) . . . . ?
C15 C14 C13 C12 -0.4(3) . . . . ?
C44 C43 C48 C47 -1.0(2) . . . . ?
C44 C45 C46 C47 -0.8(3) . . . . ?
C22 C21 C26 C25 0.4(3) . . . . ?
C22 C23 C24 C25 0.2(3) . . . . ?
C20 C18 C19 C21 -111.38(18) . . . . ?
C20 C19 C21 C22 -179.80(16) . . . . ?
C20 C19 C21 C26 5.7(3) . . . . ?
C48 C43 C44 C45 1.0(2) . . . . ?
C48 C47 C46 C45 0.9(3) . . . . ?
C64 C59 C60 C61 0.4(3) . . . . ?
C64 C63 C62 C61 -0.1(3) . . . . ?
C16 C11 C2 C1 101.67(18) . . . . ?
C16 C11 C2 C4 -113.32(18) . . . . ?
C16 C11 C2 C3 -47.0(2) . . . . ?
C28 C27 C18 C17 -108.65(16) . . . . ?
C28 C27 C18 C19 106.27(17) . . . . ?
C28 C27 C18 C20 37.5(2) . . . . ?
C28 C27 C32 C31 -0.7(3) . . . . ?
C13 C12 C11 C2 -177.63(16) . . . . ?
C13 C12 C11 C16 0.6(3) . . . . ?
C13 C14 C15 C16 0.4(3) . . . . ?
C10 C9 C8 C7 0.9(3) . . . . ?
C31 C30 C29 C28 -0.3(3) . . . . ?
C21 C19 C20 C18 113.46(16) . . . . ?
C21 C22 C23 C24 -1.0(3) . . . . ?
C21 C26 C25 C24 -1.2(4) . . . . ?
C38 C37 C42 C41 0.7(3) . . . . ?
C38 C39 C40 C41 1.3(3) . . . . ?
C7 C6 C5 C3 -177.34(18) . . . . ?
C7 C6 C5 C10 -0.2(3) . . . . ?
C54 C53 C51 C50 76.5(2) . . . . ?
C54 C53 C51 C52 -0.3(3) . . . . ?
C54 C53 C58 C57 0.5(2) . . . . ?
C32 C27 C18 C17 71.85(19) . . . . ?
C32 C27 C18 C19 -73.23(19) . . . . ?
C32 C27 C18 C20 -141.97(16) . . . . ?
C32 C27 C28 C29 0.6(3) . . . . ?
C32 C31 C30 C29 0.2(3) . . . . ?
C30 C31 C32 C27 0.3(3) . . . . ?
C23 C22 C21 C19 -174.13(17) . . . . ?
C23 C22 C21 C26 0.7(3) . . . . ?
C23 C24 C25 C26 0.9(3) . . . . ?
C37 C35 C34 C33 -5.4(2) . . . . ?
C37 C35 C34 C43 140.50(17) . . . . ?
C37 C35 C34 C36 -111.67(19) . . . . ?
C37 C35 C36 C34 115.88(17) . . . . ?
C37 C38 C39 C40 -1.9(3) . . . . ?
C37 C42 C41 C40 -1.2(3) . . . . ?
C58 C53 C51 C50 -107.70(19) . . . . ?
C58 C53 C51 C52 175.51(15) . . . . ?
C58 C53 C54 C55 -0.4(2) . . . . ?
C57 C56 C55 C54 0.8(3) . . . . ?
C55 C56 C57 C58 -0.7(3) . . . . ?
C39 C38 C37 C35 177.34(18) . . . . ?
C39 C38 C37 C42 0.9(3) . . . . ?
C42 C41 C40 C39 0.2(3) . . . . ?

loop_
_exptl_oxdiff_crystal_face_indexfrac_h
_exptl_oxdiff_crystal_face_indexfrac_k
_exptl_oxdiff_crystal_face_indexfrac_l
_exptl_oxdiff_crystal_face_x
_exptl_oxdiff_crystal_face_y
_exptl_oxdiff_crystal_face_z
4.9825 1.9948 0.0081 -0.2597 0.0794 0.2513
-4.9844 -0.9973 0.9942 0.2258 -0.0383 -0.2771
-0.0007 0.0018 -1.0012 0.0386 -0.0082 0.0289
0.0007 -0.0018 1.0012 -0.0386 0.0082 -0.0289
3.9842 1.0054 -5.0003 -0.0178 0.0029 0.3437
-3.9842 -1.0054 5.0003 0.0178 -0.0029 -0.3437
-0.0026 0.9994 0.0011 0.0047 0.0330 0.0031
2.9996 -3.9906 -5.0069 0.0127 -0.1646 0.2792
-2.0053 4.9910 4.0080 -0.0233 0.1921 -0.1982
0.9846 4.9960 0.0066 -0.0305 0.1676 0.0645
-0.0102 4.9895 4.0103 -0.1309 0.1975 -0.1002
0.0102 -4.9895 -4.0103 0.1309 -0.1975 0.1002
-0.0136 4.9986 -0.9958 0.0619 0.1567 0.0444
0.0136 -4.9986 0.9958 -0.0619 -0.1567 -0.0444
-0.0143 5.0004 -1.9970 0.1004 0.1485 0.0733
4.9870 -0.0021 -0.9953 -0.2305 0.0053 0.2740
